data_1538343
loop_
_publ_author_name
'Mueller, U.'

_publ_section_title
;
 Die Kristallstruktur des Antimonfluoridchlorids Sb2 F4 Cl5 = (Sb(III)2
 Sb(V)4 F11 Cl14)(+) (Sb2 F5 Cl6)(-)
;
_journal_name_full 'Zeitschrift fuer Anorganische und Allgemeine Chemie'
_journal_page_first 171
_journal_page_last 178
_journal_volume 447
_journal_year 1978
_chemical_formula_sum 'Cl5 F4 Sb2'
_chemical_name_systematic 'Sb2 F4 Cl5'
_space_group_IT_number 15
_symmetry_space_group_name_Hall '-C 2yc'
_symmetry_space_group_name_H-M 'C 1 2/c 1'
_cell_angle_alpha 90
_cell_angle_beta 97.3
_cell_angle_gamma 90
_cell_formula_units_Z 16
_cell_length_a 18.43
_cell_length_b 12.51
_cell_length_c 18.47
_cell_volume 4223.913
_citation_journal_id_ASTM ZAACAB
_cod_data_source_file Mueller_ZAACAB_1978_857.cif
_cod_data_source_block Cl5F4Sb2
_cod_database_code 1538343

loop_
_symmetry_equiv_pos_as_xyz
x,y,z
-x,y,-z+1/2
-x,-y,-z
x,-y,z-1/2
x+1/2,y+1/2,z
-x+1/2,y+1/2,-z+1/2
-x+1/2,-y+1/2,-z
x+1/2,-y+1/2,z-1/2

loop_
_atom_site_label
_atom_site_type_symbol
_atom_site_fract_x
_atom_site_fract_y
_atom_site_fract_z
_atom_site_occupancy
_atom_site_U_iso_or_equiv
F9 F-1 0 0.1783 0.25 1 0.0
F1 F-1 -0.0981 0.4831 0.0871 1 0.0
Cl8 Cl-1 0.2275 0.2714 0.2878 1 0.0
Cl2 Cl-1 -0.2188 0.3724 -0.0139 1 0.0
Cl6 Cl-1 0.0941 0.8314 0.0968 1 0.0
F5 F-1 0.0144 0.6294 0.1239 1 0.0
F4 F-1 0.0073 0.6845 -0.0113 1 0.0
Sb1 Sb+5 0.1724 0.4643 -0.017 1 0.0
F7 F-1 0.0943 0.2622 0.1743 1 0.0
Cl10 Cl-1 0.1023 0.1596 0.3842 1 0.0
Sb3 Sb+3 0.0445 0.4721 0.1577 1 0.0
Cl3 Cl-1 -0.2375 0.6338 -0.0728 1 0.0
Cl9 Cl-1 0.1278 0.0465 0.2253 1 0.0
F2 F-1 -0.1121 0.6753 0.0448 1 0.0
F8 F-1 0 0.5295 0.25 1 0.0
F6 F-1 0.0705 0.3487 0.2896 1 0.0
Cl7 Cl-1 0.1527 0.5397 0.2077 1 0.0
Sb2 Sb+5 -0.0199 0.7642 0.0672 1 0.0
Cl1 Cl-1 -0.2393 0.5778 0.1067 1 0.0
Cl4 Cl-1 -0.0679 0.8087 0.1696 1 0.0
F3 F-1 -0.0988 0.5191 -0.0461 1 0.0
Cl5 Cl-1 -0.0726 0.8932 -0.0065 1 0.0
Sb4 Sb+5 0.1102 0.2092 0.2704 1 0.0
